data_1535379
loop_
_publ_author_name
'Teske, C.L.'
'Bensch, W.'

_publ_section_title
;
 Ueber Polychalkogenide des Thalliums mit M2 Q11-Baueinheiten I.
 Darstellung, Eigenschaften, roentgenographische und spektroskopische
 Untersuchung von Tl4 Nb2 S11 und Tl4 Ta2 S11
;
_journal_name_full 'Zeitschrift fuer Anorganische und Allgemeine Chemie'
_journal_page_first 385
_journal_page_last 389
_journal_volume 627
_journal_year 2001
_chemical_formula_sum 'Nb2 S11 Tl4'
_chemical_name_systematic 'Tl4 ((Nb S4)2 S3)'
_space_group_IT_number 2
_symmetry_space_group_name_Hall '-P 1'
_symmetry_space_group_name_H-M 'P -1'
_cell_angle_alpha 72.72
_cell_angle_beta 88.8
_cell_angle_gamma 85.86
_cell_formula_units_Z 2
_cell_length_a 7.806
_cell_length_b 8.8662
_cell_length_c 13.121
_cell_volume 864.848
_citation_journal_id_ASTM ZAACAB
_cod_data_source_file Teske_ZAACAB_2001_29.cif
_cod_data_source_block Nb2S11Tl4
_cod_original_cell_volume 864.8485
_cod_database_code 1535379

loop_
_symmetry_equiv_pos_as_xyz
x,y,z
-x,-y,-z

loop_
_atom_site_label
_atom_site_type_symbol
_atom_site_fract_x
_atom_site_fract_y
_atom_site_fract_z
_atom_site_occupancy
_atom_site_U_iso_or_equiv
Tl2 Tl+1 0.21922 0.9682 0.56845 1 0.0
S4 S-2 0.0353 0.1293 0.2549 1 0.0
S3 S-1 0.2718 0.3992 0.1093 1 0.0
S11 S-2 0.016 0.7023 0.5325 1 0.0
S7 S-1 0.3968 0.4404 0.3484 1 0.0
Tl4 Tl+1 0.25155 0.41416 0.58498 1 0.0
S8 S-1 0.117 0.4865 0.8138 1 0.0
S6 S-1 0.3682 0.8583 0.3319 1 0.0
S2 S-1 0.4704 0.6808 0.8838 1 0.0
Tl3 Tl+1 0.50463 0.28248 0.88061 1 0.0
S9 S-1 0.0421 0.6515 0.2427 1 0.0
S5 S-1 0.4034 0.0693 0.7492 1 0.0
S10 S-1 0.6073 0.8005 0.6297 1 0.0
S1 S-2 0.2722 0.0385 0.0417 1 0.0
Nb2 Nb+5 0.11821 0.36656 0.30483 1 0.0
Tl1 Tl+1 0.06303 0.75902 0.97432 1 0.0
Nb1 Nb+5 0.33655 0.10837 0.18892 1 0.0
